data_1534448
loop_
_publ_author_name
'Achary, S.N.'
'Tyagi, A.K.'
'Koehler, J.'

_publ_section_title
;
 Preparation, structure and properties of V2 Ge O4 F2 - chains of V O4 F2
 octahedra in the first V(III) metallate fluoride
;
_journal_name_full 'Journal of Solid State Chemistry'
_journal_page_first 74
_journal_page_last 78
_journal_volume 165
_journal_year 2002
_chemical_formula_sum 'F2 Ge O4 V2'
_chemical_name_systematic 'V2 (Ge O4) F2'
_space_group_IT_number 62
_symmetry_space_group_name_Hall '-P 2ac 2n'
_symmetry_space_group_name_H-M 'P n m a'
_cell_angle_alpha 90
_cell_angle_beta 90
_cell_angle_gamma 90
_cell_formula_units_Z 4
_cell_length_a 9.336
_cell_length_b 8.898
_cell_length_c 4.912
_cell_volume 408.048
_citation_journal_id_ASTM JSSCBI
_cod_data_source_file Achary_JSSCBI_2002_346.cif
_cod_data_source_block F2Ge1O4V2
_cod_original_cell_volume 408.0483
_cod_original_formula_sum 'F2 Ge1 O4 V2'
_cod_database_code 1534448

loop_
_symmetry_equiv_pos_as_xyz
x,y,z
-x+1/2,-y,z+1/2
x+1/2,-y+1/2,-z+1/2
-x,y+1/2,-z
-x,-y,-z
x-1/2,y,-z-1/2
-x-1/2,y-1/2,z-1/2
x,-y-1/2,z

loop_
_atom_site_label
_atom_site_type_symbol
_atom_site_fract_x
_atom_site_fract_y
_atom_site_fract_z
_atom_site_occupancy
_atom_site_U_iso_or_equiv
O1 O-2 0.2507 0.25 0.4505 1 0.0
V1 V+3 0.1334 0.0829 0.6011 1 0.0
Ge1 Ge+4 0.4415 0.25 0.398 1 0.0
O2 O-2 0.0293 0.25 0.787 1 0.0
O3 O-2 0.996 0.088 0.2901 1 0.0
F1 F-1 0.7492 0.0598 0.5923 1 0.0
